data_4074704
loop_
_publ_author_name
'Dipasquale, Antonio G.'
'Hrovat, David A.'
'Mayer, James M.'

_publ_section_title
;
 Non-Redox Assisted Oxygen-Oxygen Bond Homolysis in Titanocene
 Alkylperoxide Complexes: [Cp(2)Ti(eta-OOBu)L], L = Cl, OTf, Br, OEt(2),
 Et(3)P.
;
_journal_issue 4
_journal_name_full Organometallics
_journal_page_first 915
_journal_page_last 924
_journal_paper_doi 10.1021/om050818z
_journal_volume 25
_journal_year 2006
_chemical_formula_sum 'C14 H19 Br O2 Ti'
_chemical_formula_weight 347.10
_chemical_name_common AGD006
_chemical_name_systematic
; 
 AGD006 
;
_space_group_IT_number 14
_symmetry_cell_setting monoclinic
_symmetry_space_group_name_Hall '-P 2ybc'
_symmetry_space_group_name_H-M 'P 1 21/c 1'
_atom_sites_solution_hydrogens geom
_atom_sites_solution_primary direct
_atom_sites_solution_secondary difmap
_audit_creation_method SHELXL-97
_cell_angle_alpha 90.00
_cell_angle_beta 109.0891(19)
_cell_angle_gamma 90.00
_cell_formula_units_Z 4
_cell_length_a 6.6130(3)
_cell_length_b 11.8830(5)
_cell_length_c 19.0890(10)
_cell_measurement_reflns_used 269
_cell_measurement_temperature 130(2)
_cell_volume 1417.57(12)
_computing_cell_refinement 'HKL Scalepack (Otwinowski & Minor 1997)'
_computing_data_collection KappaCCD
_computing_data_reduction HKL-2000
_computing_molecular_graphics 'maXus, Zortep'
_computing_publication_material 'SHELXL-97 (Sheldrick, 1997)'
_computing_structure_refinement 'SHELXL-97 (Sheldrick, 1997)'
_computing_structure_solution 'SIR 97'
_diffrn_ambient_temperature 130(2)
_diffrn_measured_fraction_theta_full 0.941
_diffrn_measured_fraction_theta_max 0.941
_diffrn_measurement_device_type 'Nonius KappaCCD'
_diffrn_measurement_method '\f and \w scans'
_diffrn_radiation_monochromator graphite
_diffrn_radiation_source 'fine-focus sealed tube'
_diffrn_radiation_type MoK\a
_diffrn_radiation_wavelength 0.71073
_diffrn_reflns_av_R_equivalents 0.0508
_diffrn_reflns_av_sigmaI/netI 0.0929
_diffrn_reflns_limit_h_max 8
_diffrn_reflns_limit_h_min -8
_diffrn_reflns_limit_k_max 14
_diffrn_reflns_limit_k_min -13
_diffrn_reflns_limit_l_max 25
_diffrn_reflns_limit_l_min -25
_diffrn_reflns_number 5637
_diffrn_reflns_theta_full 28.30
_diffrn_reflns_theta_max 28.30
_diffrn_reflns_theta_min 3.26
_exptl_absorpt_coefficient_mu 3.414
_exptl_absorpt_correction_T_max 0.7265
_exptl_absorpt_correction_T_min 0.7265
_exptl_absorpt_correction_type multi-scan
_exptl_absorpt_process_details HKL-2000
_exptl_crystal_colour orange
_exptl_crystal_density_diffrn 1.626
_exptl_crystal_density_method 'not measured'
_exptl_crystal_description prism
_exptl_crystal_F_000 704
_exptl_crystal_size_max 0.10
_exptl_crystal_size_mid 0.10
_exptl_crystal_size_min 0.10
_refine_diff_density_max 0.528
_refine_diff_density_min -0.540
_refine_diff_density_rms 0.100
_refine_ls_extinction_method none
_refine_ls_goodness_of_fit_ref 0.969
_refine_ls_hydrogen_treatment constr
_refine_ls_matrix_type full
_refine_ls_number_parameters 166
_refine_ls_number_reflns 3311
_refine_ls_number_restraints 0
_refine_ls_restrained_S_all 0.969
_refine_ls_R_factor_all 0.0843
_refine_ls_R_factor_gt 0.0391
_refine_ls_shift/su_max 0.001
_refine_ls_shift/su_mean 0.000
_refine_ls_structure_factor_coef Fsqd
_refine_ls_weighting_details 'calc w=1/[\s^2^(Fo^2^)+(0.0000P)^2^+0.0000P] where P=(Fo^2^+2Fc^2^)/3'
_refine_ls_weighting_scheme calc
_refine_ls_wR_factor_gt 0.0658
_refine_ls_wR_factor_ref 0.0741
_reflns_number_gt 2059
_reflns_number_total 3311
_reflns_threshold_expression >2sigma(I)
_cod_data_source_file om050818zsi20050920_063407.cif
_cod_data_source_block shelxl
_cod_depositor_comments
;
The following automatic conversions were performed:

'_symmetry_cell_setting' value 'Monoclinic' changed to 'monoclinic'
according to /home/saulius/struct/CIF-dictionaries/cif_core.dic
dictionary named 'cif_core.dic' version 2.4.1 from 2010-06-29.

Automatic conversion script
Id: cif_fix_values 1715 2011-07-08 13:25:40Z adriana 
;
_cod_original_cell_volume 1417.57(11)
_cod_original_sg_symbol_H-M 'P 21/c'
_cod_database_code 4074704

loop_
_symmetry_equiv_pos_as_xyz
'x, y, z'
'-x, y+1/2, -z+1/2'
'-x, -y, -z'
'x, -y-1/2, z-1/2'

loop_
_atom_site_label
_atom_site_type_symbol
_atom_site_fract_x
_atom_site_fract_y
_atom_site_fract_z
_atom_site_U_iso_or_equiv
_atom_site_adp_type
_atom_site_occupancy
_atom_site_symmetry_multiplicity
_atom_site_calc_flag
_atom_site_refinement_flags
Br1 Br -0.05317(5) 0.23720(3) 0.259729(18) 0.02763(12) Uani 1 1 d .
Ti1 Ti 0.32148(8) 0.23171(4) 0.35727(3) 0.01501(14) Uani 1 1 d .
O1 O 0.2281(3) 0.20642(15) 0.44131(11) 0.0199(5) Uani 1 1 d .
O2 O 0.1485(3) 0.30019(16) 0.47542(11) 0.0209(5) Uani 1 1 d .
C1 C 0.2841(6) 0.4282(2) 0.3699(2) 0.0250(8) Uani 1 1 d .
H1 H 0.1594 0.4558 0.3784 0.030 Uiso 1 1 calc R
C2 C 0.4742(6) 0.3943(2) 0.42455(19) 0.0248(8) Uani 1 1 d .
H2 H 0.5014 0.3967 0.4766 0.030 Uiso 1 1 calc R
C3 C 0.6164(5) 0.3564(2) 0.38937(18) 0.0216(8) Uani 1 1 d .
H3 H 0.7567 0.3284 0.4131 0.026 Uiso 1 1 calc R
C4 C 0.5133(5) 0.3675(2) 0.31189(19) 0.0225(8) Uani 1 1 d .
H4 H 0.5715 0.3471 0.2743 0.027 Uiso 1 1 calc R
C5 C 0.3109(6) 0.4140(2) 0.30068(19) 0.0235(8) Uani 1 1 d .
H5 H 0.2091 0.4327 0.2541 0.028 Uiso 1 1 calc R
C6 C 0.3144(6) 0.0322(2) 0.3705(2) 0.0250(8) Uani 1 1 d .
H6 H 0.2090 -0.0006 0.3880 0.030 Uiso 1 1 calc R
C7 C 0.2958(6) 0.0512(2) 0.29616(19) 0.0250(8) Uani 1 1 d .
H7 H 0.1765 0.0312 0.2544 0.030 Uiso 1 1 calc R
C8 C 0.4813(5) 0.1040(2) 0.29359(18) 0.0213(8) Uani 1 1 d .
H8 H 0.5083 0.1288 0.2502 0.026 Uiso 1 1 calc R
C9 C 0.6223(5) 0.1142(2) 0.36726(18) 0.0205(7) Uani 1 1 d .
H9 H 0.7626 0.1450 0.3821 0.025 Uiso 1 1 calc R
C10 C 0.5173(5) 0.0704(2) 0.41428(19) 0.0221(8) Uani 1 1 d .
H10 H 0.5738 0.0672 0.4668 0.026 Uiso 1 1 calc R
C11 C 0.1784(5) 0.2685(2) 0.55186(16) 0.0224(7) Uani 1 1 d .
C12 C 0.0512(6) 0.1628(2) 0.55408(19) 0.0288(9) Uani 1 1 d .
H12A H -0.1001 0.1754 0.5260 0.043 Uiso 1 1 calc R
H12B H 0.0662 0.1448 0.6056 0.043 Uiso 1 1 calc R
H12C H 0.1054 0.1000 0.5321 0.043 Uiso 1 1 calc R
C13 C 0.0873(6) 0.3707(2) 0.57917(18) 0.0272(8) Uani 1 1 d .
H13A H 0.1725 0.4373 0.5770 0.041 Uiso 1 1 calc R
H13B H 0.0922 0.3582 0.6304 0.041 Uiso 1 1 calc R
H13C H -0.0613 0.3825 0.5477 0.041 Uiso 1 1 calc R
C14 C 0.4139(5) 0.2539(3) 0.59490(18) 0.0293(8) Uani 1 1 d .
H14A H 0.4753 0.1971 0.5705 0.044 Uiso 1 1 calc R
H14B H 0.4307 0.2294 0.6455 0.044 Uiso 1 1 calc R
H14C H 0.4882 0.3257 0.5965 0.044 Uiso 1 1 calc R

loop_
_atom_site_aniso_label
_atom_site_aniso_U_11
_atom_site_aniso_U_22
_atom_site_aniso_U_33
_atom_site_aniso_U_23
_atom_site_aniso_U_13
_atom_site_aniso_U_12
Br1 0.01572(18) 0.0418(2) 0.02415(18) -0.00081(16) 0.00482(14) 0.00162(15)
Ti1 0.0147(3) 0.0164(3) 0.0151(3) 0.0005(2) 0.0064(2) 0.0001(2)
O1 0.0232(13) 0.0222(11) 0.0161(11) -0.0066(9) 0.0087(10) 0.0039(9)
O2 0.0235(13) 0.0219(11) 0.0190(12) -0.0004(9) 0.0094(10) 0.0059(9)
C1 0.025(2) 0.0146(16) 0.041(2) 0.0022(15) 0.0192(19) 0.0027(14)
C2 0.033(2) 0.0187(16) 0.0240(19) -0.0054(14) 0.0104(18) -0.0084(14)
C3 0.021(2) 0.0157(15) 0.027(2) -0.0023(14) 0.0062(16) -0.0054(13)
C4 0.024(2) 0.0180(16) 0.032(2) -0.0005(15) 0.0182(17) 0.0005(14)
C5 0.025(2) 0.0206(16) 0.027(2) 0.0105(15) 0.0114(17) 0.0021(14)
C6 0.034(2) 0.0123(15) 0.034(2) 0.0005(14) 0.0185(19) -0.0010(14)
C7 0.032(2) 0.0155(16) 0.027(2) -0.0109(14) 0.0088(17) -0.0011(14)
C8 0.030(2) 0.0141(15) 0.0228(18) -0.0010(13) 0.0133(17) 0.0026(14)
C9 0.022(2) 0.0151(15) 0.0259(19) -0.0003(14) 0.0099(16) 0.0010(13)
C10 0.029(2) 0.0166(16) 0.0195(18) 0.0052(14) 0.0058(16) 0.0068(14)
C11 0.0279(19) 0.0262(17) 0.0147(16) 0.0040(14) 0.0093(14) -0.0012(14)
C12 0.037(2) 0.0274(18) 0.024(2) 0.0005(15) 0.0121(18) -0.0112(15)
C13 0.037(2) 0.0283(17) 0.0202(18) -0.0043(15) 0.0156(17) 0.0025(15)
C14 0.031(2) 0.033(2) 0.0205(17) 0.0007(16) 0.0037(15) 0.0065(16)

loop_
_atom_type_symbol
_atom_type_description
_atom_type_scat_dispersion_real
_atom_type_scat_dispersion_imag
_atom_type_scat_source
C C 0.0033 0.0016 'International Tables Vol C Tables 4.2.6.8 and 6.1.1.4'
H H 0.0000 0.0000 'International Tables Vol C Tables 4.2.6.8 and 6.1.1.4'
O O 0.0106 0.0060 'International Tables Vol C Tables 4.2.6.8 and 6.1.1.4'
Br Br -0.2901 2.4595 'International Tables Vol C Tables 4.2.6.8 and 6.1.1.4'
Ti Ti 0.2776 0.4457 'International Tables Vol C Tables 4.2.6.8 and 6.1.1.4'

loop_
_geom_angle_atom_site_label_1
_geom_angle_atom_site_label_2
_geom_angle_atom_site_label_3
_geom_angle
O1 Ti1 C2 82.58(10)
O1 Ti1 C1 89.79(10)
C2 Ti1 C1 34.58(12)
O1 Ti1 C3 110.16(10)
C2 Ti1 C3 34.41(11)
C1 Ti1 C3 57.36(11)
O1 Ti1 C10 76.51(10)
C2 Ti1 C10 109.90(12)
C1 Ti1 C10 144.12(12)
C3 Ti1 C10 96.16(11)
O1 Ti1 C4 139.79(10)
C2 Ti1 C4 57.24(12)
C1 Ti1 C4 57.01(11)
C3 Ti1 C4 34.74(11)
C10 Ti1 C4 116.01(12)
O1 Ti1 C9 109.20(10)
C2 Ti1 C9 103.82(12)
C1 Ti1 C9 132.91(11)
C3 Ti1 C9 75.58(11)
C10 Ti1 C9 34.29(11)
C4 Ti1 C9 84.06(11)
O1 Ti1 C6 74.56(10)
C2 Ti1 C6 140.96(12)
C1 Ti1 C6 164.22(11)
C3 Ti1 C6 129.66(12)
C10 Ti1 C6 34.35(11)
C4 Ti1 C6 137.90(11)
C9 Ti1 C6 56.95(12)
O1 Ti1 C8 129.80(10)
C2 Ti1 C8 127.91(12)
C1 Ti1 C8 138.97(11)
C3 Ti1 C8 93.74(11)
C10 Ti1 C8 56.98(11)
C4 Ti1 C8 82.47(10)
C9 Ti1 C8 34.44(11)
C6 Ti1 C8 56.72(11)
O1 Ti1 C5 122.98(10)
C2 Ti1 C5 56.78(12)
C1 Ti1 C5 34.06(11)
C3 Ti1 C5 56.89(11)
C10 Ti1 C5 149.75(12)
C4 Ti1 C5 33.90(10)
C9 Ti1 C5 117.56(11)
C6 Ti1 C5 160.23(11)
C8 Ti1 C5 107.13(11)
O1 Ti1 C7 105.82(10)
C2 Ti1 C7 159.88(12)
C1 Ti1 C7 158.33(12)
C3 Ti1 C7 127.01(12)
C10 Ti1 C7 56.37(12)
C4 Ti1 C7 112.74(11)
C9 Ti1 C7 56.30(11)
C6 Ti1 C7 33.88(11)
C8 Ti1 C7 33.61(11)
C5 Ti1 C7 126.36(11)
O1 Ti1 Br1 96.43(7)
C2 Ti1 Br1 120.95(9)
C1 Ti1 Br1 86.60(9)
C3 Ti1 Br1 133.65(8)
C10 Ti1 Br1 127.34(8)
C4 Ti1 Br1 102.78(9)
C9 Ti1 Br1 130.86(8)
C6 Ti1 Br1 93.11(9)
C8 Ti1 Br1 97.43(8)
C5 Ti1 Br1 76.85(9)
C7 Ti1 Br1 76.95(9)
O2 O1 Ti1 120.65(14)
C11 O2 O1 107.23(19)
C5 C1 C2 107.9(3)
C5 C1 Ti1 74.64(17)
C2 C1 Ti1 72.25(16)
C5 C1 H1 126.1
C2 C1 H1 126.1
Ti1 C1 H1 118.9
C3 C2 C1 108.4(3)
C3 C2 Ti1 73.13(17)
C1 C2 Ti1 73.16(17)
C3 C2 H2 125.8
C1 C2 H2 125.8
Ti1 C2 H2 119.7
C2 C3 C4 107.6(3)
C2 C3 Ti1 72.46(18)
C4 C3 Ti1 73.37(18)
C2 C3 H3 126.2
C4 C3 H3 126.2
Ti1 C3 H3 119.8
C5 C4 C3 107.8(3)
C5 C4 Ti1 74.10(18)
C3 C4 Ti1 71.90(17)
C5 C4 H4 126.1
C3 C4 H4 126.1
Ti1 C4 H4 119.7
C1 C5 C4 108.3(3)
C1 C5 Ti1 71.30(17)
C4 C5 Ti1 72.00(17)
C1 C5 H5 125.9
C4 C5 H5 125.9
Ti1 C5 H5 122.5
C7 C6 C10 107.5(3)
C7 C6 Ti1 74.43(17)
C10 C6 Ti1 72.15(16)
C7 C6 H6 126.2
C10 C6 H6 126.2
Ti1 C6 H6 119.1
C8 C7 C6 108.7(3)
C8 C7 Ti1 72.16(17)
C6 C7 Ti1 71.68(17)
C8 C7 H7 125.6
C6 C7 H7 125.6
Ti1 C7 H7 122.2
C7 C8 C9 107.8(3)
C7 C8 Ti1 74.23(18)
C9 C8 Ti1 72.46(17)
C7 C8 H8 126.1
C9 C8 H8 126.1
Ti1 C8 H8 119.1
C10 C9 C8 107.5(3)
C10 C9 Ti1 72.15(18)
C8 C9 Ti1 73.10(18)
C10 C9 H9 126.2
C8 C9 H9 126.2
Ti1 C9 H9 120.3
C9 C10 C6 108.4(3)
C9 C10 Ti1 73.56(17)
C6 C10 Ti1 73.50(18)
C9 C10 H10 125.8
C6 C10 H10 125.8
Ti1 C10 H10 119.0
O2 C11 C13 101.4(2)
O2 C11 C14 110.6(3)
C13 C11 C14 110.9(3)
O2 C11 C12 110.3(2)
C13 C11 C12 111.4(3)
C14 C11 C12 111.8(3)
C11 C12 H12A 109.5
C11 C12 H12B 109.5
H12A C12 H12B 109.5
C11 C12 H12C 109.5
H12A C12 H12C 109.5
H12B C12 H12C 109.5
C11 C13 H13A 109.5
C11 C13 H13B 109.5
H13A C13 H13B 109.5
C11 C13 H13C 109.5
H13A C13 H13C 109.5
H13B C13 H13C 109.5
C11 C14 H14A 109.5
C11 C14 H14B 109.5
H14A C14 H14B 109.5
C11 C14 H14C 109.5
H14A C14 H14C 109.5
H14B C14 H14C 109.5

loop_
_geom_bond_atom_site_label_1
_geom_bond_atom_site_label_2
_geom_bond_distance
Br1 Ti1 2.5675(6)
Ti1 O1 1.922(2)
Ti1 C2 2.357(3)
Ti1 C1 2.368(3)
Ti1 C3 2.365(3)
Ti1 C10 2.369(3)
Ti1 C4 2.384(3)
Ti1 C9 2.387(3)
Ti1 C6 2.386(3)
Ti1 C8 2.395(3)
Ti1 C5 2.411(3)
Ti1 C7 2.422(3)
O1 O2 1.472(3)
O2 C11 1.457(3)
C1 C5 1.400(5)
C1 C2 1.404(5)
C1 H1 0.9500
C2 C3 1.397(4)
C2 H2 0.9500
C3 C4 1.418(5)
C3 H3 0.9500
C4 C5 1.398(4)
C4 H4 0.9500
C5 H5 0.9500
C6 C7 1.401(5)
C6 C10 1.404(5)
C6 H6 0.9500
C7 C8 1.393(5)
C7 H7 0.9500
C8 C9 1.416(4)
C8 H8 0.9500
C9 C10 1.402(4)
C9 H9 0.9500
C10 H10 0.9500
C11 C13 1.522(4)
C11 C14 1.515(4)
C11 C12 1.520(4)
C12 H12A 0.9800
C12 H12B 0.9800
C12 H12C 0.9800
C13 H13A 0.9800
C13 H13B 0.9800
C13 H13C 0.9800
C14 H14A 0.9800
C14 H14B 0.9800
C14 H14C 0.9800

loop_
_geom_torsion_atom_site_label_1
_geom_torsion_atom_site_label_2
_geom_torsion_atom_site_label_3
_geom_torsion_atom_site_label_4
_geom_torsion
C2 Ti1 O1 O2 40.93(18)
C1 Ti1 O1 O2 7.01(19)
C3 Ti1 O1 O2 61.84(19)
C10 Ti1 O1 O2 153.53(19)
C4 Ti1 O1 O2 39.0(3)
C9 Ti1 O1 O2 143.03(17)
C6 Ti1 O1 O2 -171.0(2)
C8 Ti1 O1 O2 175.20(17)
C5 Ti1 O1 O2 -1.1(2)
C7 Ti1 O1 O2 -157.76(18)
Br1 Ti1 O1 O2 -79.55(17)
Ti1 O1 O2 C11 -155.95(18)
O1 Ti1 C1 C5 -167.9(2)
C2 Ti1 C1 C5 115.0(3)
C3 Ti1 C1 C5 77.8(2)
C10 Ti1 C1 C5 125.9(2)
C4 Ti1 C1 C5 36.2(2)
C9 Ti1 C1 C5 75.7(3)
C6 Ti1 C1 C5 -160.8(4)
C8 Ti1 C1 C5 26.0(3)
C7 Ti1 C1 C5 -31.1(4)
Br1 Ti1 C1 C5 -71.4(2)
O1 Ti1 C1 C2 77.2(2)
C3 Ti1 C1 C2 -37.15(19)
C10 Ti1 C1 C2 10.9(3)
C4 Ti1 C1 C2 -78.8(2)
C9 Ti1 C1 C2 -39.3(3)
C6 Ti1 C1 C2 84.2(5)
C8 Ti1 C1 C2 -89.0(3)
C5 Ti1 C1 C2 -115.0(3)
C7 Ti1 C1 C2 -146.0(3)
Br1 Ti1 C1 C2 173.6(2)
C5 C1 C2 C3 -1.5(3)
Ti1 C1 C2 C3 65.2(2)
C5 C1 C2 Ti1 -66.7(2)
O1 Ti1 C2 C3 143.6(2)
C1 Ti1 C2 C3 -115.9(3)
C10 Ti1 C2 C3 70.9(2)
C4 Ti1 C2 C3 -37.82(18)
C9 Ti1 C2 C3 35.6(2)
C6 Ti1 C2 C3 89.6(2)
C8 Ti1 C2 C3 7.9(2)
C5 Ti1 C2 C3 -78.5(2)
C7 Ti1 C2 C3 27.3(4)
Br1 Ti1 C2 C3 -123.29(17)
O1 Ti1 C2 C1 -100.5(2)
C3 Ti1 C2 C1 115.9(3)
C10 Ti1 C2 C1 -173.2(2)
C4 Ti1 C2 C1 78.0(2)
C9 Ti1 C2 C1 151.5(2)
C6 Ti1 C2 C1 -154.6(2)
C8 Ti1 C2 C1 123.7(2)
C5 Ti1 C2 C1 37.36(19)
C7 Ti1 C2 C1 143.2(3)
Br1 Ti1 C2 C1 -7.4(2)
C1 C2 C3 C4 0.3(3)
Ti1 C2 C3 C4 65.5(2)
C1 C2 C3 Ti1 -65.2(2)
O1 Ti1 C3 C2 -38.8(2)
C1 Ti1 C3 C2 37.34(19)
C10 Ti1 C3 C2 -116.6(2)
C4 Ti1 C3 C2 115.2(3)
C9 Ti1 C3 C2 -144.3(2)
C6 Ti1 C3 C2 -125.1(2)
C8 Ti1 C3 C2 -173.8(2)
C5 Ti1 C3 C2 78.2(2)
C7 Ti1 C3 C2 -168.60(19)
Br1 Ti1 C3 C2 82.2(2)
O1 Ti1 C3 C4 -153.94(17)
C2 Ti1 C3 C4 -115.2(3)
C1 Ti1 C3 C4 -77.8(2)
C10 Ti1 C3 C4 128.20(19)
C9 Ti1 C3 C4 100.56(19)
C6 Ti1 C3 C4 119.7(2)
C8 Ti1 C3 C4 71.04(19)
C5 Ti1 C3 C4 -37.01(18)
C7 Ti1 C3 C4 76.2(2)
Br1 Ti1 C3 C4 -32.9(2)
C2 C3 C4 C5 1.1(3)
Ti1 C3 C4 C5 65.9(2)
C2 C3 C4 Ti1 -64.9(2)
O1 Ti1 C4 C5 -75.6(3)
C2 Ti1 C4 C5 -77.9(2)
C1 Ti1 C4 C5 -36.4(2)
C3 Ti1 C4 C5 -115.3(3)
C10 Ti1 C4 C5 -175.70(19)
C9 Ti1 C4 C5 171.5(2)
C6 Ti1 C4 C5 150.4(2)
C8 Ti1 C4 C5 136.9(2)
C7 Ti1 C4 C5 121.9(2)
Br1 Ti1 C4 C5 40.9(2)
O1 Ti1 C4 C3 39.7(3)
C2 Ti1 C4 C3 37.46(18)
C1 Ti1 C4 C3 78.9(2)
C10 Ti1 C4 C3 -60.4(2)
C9 Ti1 C4 C3 -73.18(19)
C6 Ti1 C4 C3 -94.3(2)
C8 Ti1 C4 C3 -107.83(19)
C5 Ti1 C4 C3 115.3(3)
C7 Ti1 C4 C3 -122.76(19)
Br1 Ti1 C4 C3 156.21(16)
C2 C1 C5 C4 2.2(4)
Ti1 C1 C5 C4 -62.9(2)
C2 C1 C5 Ti1 65.1(2)
C3 C4 C5 C1 -2.0(3)
Ti1 C4 C5 C1 62.5(2)
C3 C4 C5 Ti1 -64.5(2)
O1 Ti1 C5 C1 14.5(3)
C2 Ti1 C5 C1 -37.9(2)
C3 Ti1 C5 C1 -79.3(2)
C10 Ti1 C5 C1 -109.6(3)
C4 Ti1 C5 C1 -117.3(3)
C9 Ti1 C5 C1 -126.8(2)
C6 Ti1 C5 C1 164.7(3)
C8 Ti1 C5 C1 -162.5(2)
C7 Ti1 C5 C1 166.3(2)
Br1 Ti1 C5 C1 103.7(2)
O1 Ti1 C5 C4 131.81(19)
C2 Ti1 C5 C4 79.3(2)
C1 Ti1 C5 C4 117.3(3)
C3 Ti1 C5 C4 37.95(19)
C10 Ti1 C5 C4 7.7(3)
C9 Ti1 C5 C4 -9.5(2)
C6 Ti1 C5 C4 -78.0(4)
C8 Ti1 C5 C4 -45.2(2)
C7 Ti1 C5 C4 -76.4(2)
Br1 Ti1 C5 C4 -139.0(2)
O1 Ti1 C6 C7 156.7(2)
C2 Ti1 C6 C7 -146.9(2)
C1 Ti1 C6 C7 149.4(4)
C3 Ti1 C6 C7 -99.7(2)
C10 Ti1 C6 C7 -114.7(3)
C4 Ti1 C6 C7 -52.1(3)
C9 Ti1 C6 C7 -77.4(2)
C8 Ti1 C6 C7 -36.0(2)
C5 Ti1 C6 C7 2.4(5)
Br1 Ti1 C6 C7 60.9(2)
O1 Ti1 C6 C10 -88.6(2)
C2 Ti1 C6 C10 -32.2(3)
C1 Ti1 C6 C10 -95.9(5)
C3 Ti1 C6 C10 15.0(3)
C4 Ti1 C6 C10 62.6(3)
C9 Ti1 C6 C10 37.34(19)
C8 Ti1 C6 C10 78.8(2)
C5 Ti1 C6 C10 117.1(4)
C7 Ti1 C6 C10 114.7(3)
Br1 Ti1 C6 C10 175.61(19)
C10 C6 C7 C8 -2.0(3)
Ti1 C6 C7 C8 63.1(2)
C10 C6 C7 Ti1 -65.1(2)
O1 Ti1 C7 C8 -140.87(19)
C2 Ti1 C7 C8 -28.4(4)
C1 Ti1 C7 C8 84.5(4)
C3 Ti1 C7 C8 -9.4(3)
C10 Ti1 C7 C8 -79.5(2)
C4 Ti1 C7 C8 27.5(2)
C9 Ti1 C7 C8 -38.05(19)
C6 Ti1 C7 C8 -117.5(3)
C5 Ti1 C7 C8 63.5(2)
Br1 Ti1 C7 C8 126.0(2)
O1 Ti1 C7 C6 -23.3(2)
C2 Ti1 C7 C6 89.2(4)
C1 Ti1 C7 C6 -158.0(3)
C3 Ti1 C7 C6 108.1(2)
C10 Ti1 C7 C6 38.0(2)
C4 Ti1 C7 C6 145.0(2)
C9 Ti1 C7 C6 79.5(2)
C8 Ti1 C7 C6 117.5(3)
C5 Ti1 C7 C6 -179.0(2)
Br1 Ti1 C7 C6 -116.4(2)
C6 C7 C8 C9 2.5(3)
Ti1 C7 C8 C9 65.2(2)
C6 C7 C8 Ti1 -62.8(2)
O1 Ti1 C8 C7 52.2(2)
C2 Ti1 C8 C7 168.05(19)
C1 Ti1 C8 C7 -146.0(2)
C3 Ti1 C8 C7 172.5(2)
C10 Ti1 C8 C7 77.6(2)
C4 Ti1 C8 C7 -154.6(2)
C9 Ti1 C8 C7 114.9(3)
C6 Ti1 C8 C7 36.3(2)
C5 Ti1 C8 C7 -131.1(2)
Br1 Ti1 C8 C7 -52.6(2)
O1 Ti1 C8 C9 -62.7(2)
C2 Ti1 C8 C9 53.1(2)
C1 Ti1 C8 C9 99.1(2)
C3 Ti1 C8 C9 57.54(19)
C10 Ti1 C8 C9 -37.38(18)
C4 Ti1 C8 C9 90.5(2)
C6 Ti1 C8 C9 -78.7(2)
C5 Ti1 C8 C9 113.99(19)
C7 Ti1 C8 C9 -114.9(3)
Br1 Ti1 C8 C9 -167.54(17)
C7 C8 C9 C10 -2.0(3)
Ti1 C8 C9 C10 64.4(2)
C7 C8 C9 Ti1 -66.4(2)
O1 Ti1 C9 C10 18.3(2)
C2 Ti1 C9 C10 105.2(2)
C1 Ti1 C9 C10 126.9(2)
C3 Ti1 C9 C10 125.0(2)
C4 Ti1 C9 C10 159.3(2)
C6 Ti1 C9 C10 -37.41(18)
C8 Ti1 C9 C10 -115.4(3)
C5 Ti1 C9 C10 164.64(18)
C7 Ti1 C9 C10 -78.3(2)
Br1 Ti1 C9 C10 -98.92(19)
O1 Ti1 C9 C8 133.69(17)
C2 Ti1 C9 C8 -139.48(19)
C1 Ti1 C9 C8 -117.8(2)
C3 Ti1 C9 C8 -119.61(19)
C10 Ti1 C9 C8 115.4(3)
C4 Ti1 C9 C8 -85.34(19)
C6 Ti1 C9 C8 77.9(2)
C5 Ti1 C9 C8 -80.0(2)
C7 Ti1 C9 C8 37.10(17)
Br1 Ti1 C9 C8 16.4(2)
C8 C9 C10 C6 0.7(3)
Ti1 C9 C10 C6 65.8(2)
C8 C9 C10 Ti1 -65.0(2)
C7 C6 C10 C9 0.8(3)
Ti1 C6 C10 C9 -65.8(2)
C7 C6 C10 Ti1 66.6(2)
O1 Ti1 C10 C9 -162.2(2)
C2 Ti1 C10 C9 -85.4(2)
C1 Ti1 C10 C9 -92.0(3)
C3 Ti1 C10 C9 -52.9(2)
C4 Ti1 C10 C9 -23.0(2)
C6 Ti1 C10 C9 115.5(3)
C8 Ti1 C10 C9 37.56(18)
C5 Ti1 C10 C9 -27.8(3)
C7 Ti1 C10 C9 78.0(2)
Br1 Ti1 C10 C9 109.98(18)
O1 Ti1 C10 C6 82.3(2)
C2 Ti1 C10 C6 159.1(2)
C1 Ti1 C10 C6 152.5(2)
C3 Ti1 C10 C6 -168.4(2)
C4 Ti1 C10 C6 -138.5(2)
C9 Ti1 C10 C6 -115.5(3)
C8 Ti1 C10 C6 -77.9(2)
C5 Ti1 C10 C6 -143.3(2)
C7 Ti1 C10 C6 -37.46(19)
Br1 Ti1 C10 C6 -5.5(2)
O1 O2 C11 C13 -179.1(2)
O1 O2 C11 C14 63.2(3)
O1 O2 C11 C12 -61.0(3)
